data_4082984
loop_
_publ_author_name
'Lake, Benjamin R. M.'
'Willans, Charlotte E.'

_publ_section_title
;
 Remarkable Stability of Copper(II)--N-Heterocyclic Carbene Complexes Void
 of an Anionic Tether
;
_journal_issue 8
_journal_name_full Organometallics
_journal_page_first 2027
_journal_paper_doi 10.1021/om500178e
_journal_volume 33
_journal_year 2014
_chemical_formula_moiety 'C12 H13 Br2 Cu N3 O'
_chemical_formula_sum 'C12 H13 Br2 Cu N3 O'
_chemical_formula_weight 438.61
_chemical_name_systematic
; 
 ? 
;
_space_group_IT_number 14
_symmetry_cell_setting monoclinic
_symmetry_space_group_name_Hall '-P 2ybc'
_symmetry_space_group_name_H-M 'P 1 21/c 1'
_atom_sites_solution_hydrogens geom
_atom_sites_solution_primary direct
_atom_sites_solution_secondary difmap
_audit_creation_method SHELXL-97
_cell_angle_alpha 90.00
_cell_angle_beta 102.211(2)
_cell_angle_gamma 90.00
_cell_formula_units_Z 4
_cell_length_a 7.8047(2)
_cell_length_b 12.1711(2)
_cell_length_c 15.4734(3)
_cell_measurement_reflns_used 4934
_cell_measurement_temperature 100.0(2)
_cell_measurement_theta_max 74.2310
_cell_measurement_theta_min 5.7890
_cell_volume 1436.59(5)
_computing_cell_refinement
;
CrysAlisPro, Agilent Technologies,
Version 1.171.36.28e (release 10-06-2013 CrysAlis171 .NET)
(compiled Jun 10 2013,11:58:50)
;
_computing_data_collection
;
CrysAlisPro, Agilent Technologies,
Version 1.171.36.28e (release 10-06-2013 CrysAlis171 .NET)
(compiled Jun 10 2013,11:58:50)
;
_computing_data_reduction
;
CrysAlisPro, Agilent Technologies,
Version 1.171.36.28e (release 10-06-2013 CrysAlis171 .NET)
(compiled Jun 10 2013,11:58:50)
;
_computing_molecular_graphics 'ORTEP-III Version 1.08 (Farrugia, 2005)'
_computing_publication_material
;
enCIFer: A program for viewing, editing and visualising CIFs.
F. H. Allen, O. Johnson, G. P. Shields, B. R. Smith, M. Towler,
J. Applied Cryst., 37, 331-334, 2004
;
_computing_structure_refinement
;
SHELXS-97 (Sheldrick, G. M.    Acta Cryst. (2008). A64, 112)
XSeed (L.J.Barbour, J.Supramol. Chem., 2003, 1, 189.)
;
_computing_structure_solution
;
SHELXS-97 (Sheldrick, G. M.    Acta Cryst. (2008). A64, 112)
XSeed (L.J.Barbour, J.Supramol. Chem., 2003, 1, 189.)
;
_diffrn_ambient_temperature 100.0(2)
_diffrn_detector_area_resol_mean 5.3095
_diffrn_measured_fraction_theta_full 0.989
_diffrn_measured_fraction_theta_max 0.989
_diffrn_measurement_device_type 'SuperNova, Dual, Cu at zero, Atlas'
_diffrn_measurement_method '\w scans'
_diffrn_radiation_monochromator mirror
_diffrn_radiation_source 'SuperNova (Cu) X-ray Source'
_diffrn_radiation_type CuK\a
_diffrn_radiation_wavelength 1.54184
_diffrn_reflns_av_R_equivalents 0.0270
_diffrn_reflns_av_sigmaI/netI 0.0290
_diffrn_reflns_limit_h_max 9
_diffrn_reflns_limit_h_min -9
_diffrn_reflns_limit_k_max 14
_diffrn_reflns_limit_k_min -14
_diffrn_reflns_limit_l_max 18
_diffrn_reflns_limit_l_min -18
_diffrn_reflns_number 7410
_diffrn_reflns_theta_full 66.58
_diffrn_reflns_theta_max 66.58
_diffrn_reflns_theta_min 4.66
_diffrn_standards_decay_% 0
_diffrn_standards_interval_count 0
_diffrn_standards_interval_time 0
_diffrn_standards_number 0
_exptl_absorpt_coefficient_mu 8.626
_exptl_absorpt_correction_T_max 0.7241
_exptl_absorpt_correction_T_min 0.6256
_exptl_absorpt_correction_type multi-scan
_exptl_absorpt_process_details
;
CrysAlisPro, Agilent Technologies,
Version 1.171.36.32 (release 02-08-2013 CrysAlis171 .NET)
(compiled Aug  2 2013,16:46:58)
Empirical absorption correction using spherical harmonics,
 implemented in SCALE3 ABSPACK scaling algorithm.
;
_exptl_crystal_colour green
_exptl_crystal_density_diffrn 2.028
_exptl_crystal_density_method 'not measured'
_exptl_crystal_description block
_exptl_crystal_F_000 852
_exptl_crystal_size_max 0.06
_exptl_crystal_size_mid 0.06
_exptl_crystal_size_min 0.04
_refine_diff_density_max 0.372
_refine_diff_density_min -0.392
_refine_diff_density_rms 0.084
_refine_ls_extinction_method none
_refine_ls_goodness_of_fit_ref 1.035
_refine_ls_hydrogen_treatment constr
_refine_ls_matrix_type full
_refine_ls_number_parameters 173
_refine_ls_number_reflns 2526
_refine_ls_number_restraints 0
_refine_ls_restrained_S_all 1.035
_refine_ls_R_factor_all 0.0235
_refine_ls_R_factor_gt 0.0204
_refine_ls_shift/su_max 0.002
_refine_ls_shift/su_mean 0.000
_refine_ls_structure_factor_coef Fsqd
_refine_ls_weighting_details 'calc w=1/[\s^2^(Fo^2^)+(0.0231P)^2^+0.1286P] where P=(Fo^2^+2Fc^2^)/3'
_refine_ls_weighting_scheme calc
_refine_ls_wR_factor_gt 0.0468
_refine_ls_wR_factor_ref 0.0484
_reflns_number_gt 2333
_reflns_number_total 2526
_reflns_threshold_expression >2sigma(I)
_cod_data_source_file om500178e_si_002.cif
_cod_data_source_block Complex5d
_cod_depositor_comments 'Adding full bibliography for 4082971--4082988.cif.'
_cod_original_sg_symbol_H-M 'P 21/c'
_cod_database_code 4082984

loop_
_symmetry_equiv_pos_as_xyz
'x, y, z'
'-x, y+1/2, -z+1/2'
'-x, -y, -z'
'x, -y-1/2, z-1/2'

loop_
_atom_site_label
_atom_site_type_symbol
_atom_site_fract_x
_atom_site_fract_y
_atom_site_fract_z
_atom_site_U_iso_or_equiv
_atom_site_adp_type
_atom_site_occupancy
_atom_site_symmetry_multiplicity
_atom_site_calc_flag
_atom_site_refinement_flags
Br1 Br 1.06708(3) 0.808275(19) 0.718654(15) 0.01581(8) Uani 1 1 d .
Br2 Br 0.64633(3) 0.891696(19) 0.758958(15) 0.01599(8) Uani 1 1 d .
Cu1 Cu 0.80431(4) 0.89455(3) 0.64359(2) 0.01093(9) Uani 1 1 d .
O1 O 0.5740(2) 1.33993(13) 0.47243(11) 0.0162(3) Uani 1 1 d .
N1 N 0.8757(2) 0.79925(15) 0.46594(13) 0.0121(4) Uani 1 1 d .
N2 N 0.7685(2) 0.96093(15) 0.46839(12) 0.0111(4) Uani 1 1 d .
N3 N 0.7035(2) 1.04044(15) 0.59178(12) 0.0113(4) Uani 1 1 d .
C1 C 0.8511(4) 0.5518(2) 0.58777(18) 0.0235(5) Uani 1 1 d .
H1A H 0.9589 0.5600 0.6294 0.028 Uiso 1 1 calc R
H1B H 0.7649 0.5020 0.5993 0.028 Uiso 1 1 calc R
C2 C 0.8211(3) 0.60965(18) 0.51414(17) 0.0178(5) Uani 1 1 d .
H2 H 0.7125 0.6003 0.4734 0.021 Uiso 1 1 calc R
C3 C 0.9514(3) 0.68963(18) 0.49199(16) 0.0164(5) Uani 1 1 d .
H3A H 1.0491 0.6979 0.5440 0.020 Uiso 1 1 calc R
H3B H 1.0004 0.6593 0.4430 0.020 Uiso 1 1 calc R
C4 C 0.8223(3) 0.87149(18) 0.52009(15) 0.0118(4) Uani 1 1 d .
C5 C 0.8555(3) 0.84251(19) 0.38100(15) 0.0147(4) Uani 1 1 d .
H5 H 0.8840 0.8066 0.3314 0.018 Uiso 1 1 calc R
C6 C 0.7884(3) 0.94455(19) 0.38187(15) 0.0143(4) Uani 1 1 d .
H6 H 0.7607 0.9946 0.3338 0.017 Uiso 1 1 calc R
C7 C 0.7085(3) 1.05528(18) 0.50603(14) 0.0102(4) Uani 1 1 d .
C8 C 0.6637(3) 1.15113(19) 0.45939(14) 0.0118(4) Uani 1 1 d .
H8 H 0.6670 1.1569 0.3985 0.014 Uiso 1 1 calc R
C9 C 0.6129(3) 1.23969(19) 0.50613(15) 0.0132(4) Uani 1 1 d .
C10 C 0.6052(3) 1.22584(19) 0.59530(15) 0.0141(4) Uani 1 1 d .
H10 H 0.5696 1.2846 0.6279 0.017 Uiso 1 1 calc R
C11 C 0.6499(3) 1.12636(19) 0.63442(15) 0.0135(4) Uani 1 1 d .
H11 H 0.6429 1.1172 0.6945 0.016 Uiso 1 1 calc R
C12 C 0.5655(3) 1.3571(2) 0.37918(16) 0.0188(5) Uani 1 1 d .
H12A H 0.6797 1.3405 0.3655 0.028 Uiso 1 1 calc R
H12B H 0.5347 1.4338 0.3641 0.028 Uiso 1 1 calc R
H12C H 0.4761 1.3087 0.3447 0.028 Uiso 1 1 calc R

loop_
_atom_site_aniso_label
_atom_site_aniso_U_11
_atom_site_aniso_U_22
_atom_site_aniso_U_33
_atom_site_aniso_U_23
_atom_site_aniso_U_13
_atom_site_aniso_U_12
Br1 0.01404(12) 0.01877(13) 0.01471(13) 0.00648(9) 0.00327(9) 0.00306(9)
Br2 0.02159(13) 0.01584(13) 0.01258(13) 0.00255(8) 0.00824(9) 0.00301(9)
Cu1 0.01396(16) 0.01046(16) 0.00858(16) 0.00125(11) 0.00290(12) 0.00180(12)
O1 0.0213(8) 0.0105(7) 0.0175(8) 0.0021(6) 0.0057(7) 0.0023(7)
N1 0.0138(9) 0.0096(9) 0.0135(9) -0.0009(7) 0.0043(7) -0.0004(7)
N2 0.0129(9) 0.0097(8) 0.0112(9) -0.0019(7) 0.0036(7) -0.0009(7)
N3 0.0147(9) 0.0103(8) 0.0092(9) -0.0006(7) 0.0034(7) -0.0004(7)
C1 0.0257(13) 0.0169(11) 0.0306(14) 0.0014(11) 0.0119(11) 0.0011(10)
C2 0.0177(11) 0.0114(11) 0.0249(13) -0.0036(9) 0.0057(10) 0.0018(9)
C3 0.0179(11) 0.0104(10) 0.0224(12) -0.0013(9) 0.0074(10) 0.0030(9)
C4 0.0100(10) 0.0110(10) 0.0143(11) 0.0010(8) 0.0027(8) 0.0011(8)
C5 0.0185(11) 0.0134(10) 0.0136(11) -0.0027(9) 0.0069(9) -0.0021(9)
C6 0.0195(11) 0.0147(10) 0.0099(10) -0.0015(8) 0.0061(9) -0.0022(9)
C7 0.0095(10) 0.0115(10) 0.0097(10) -0.0023(8) 0.0021(8) -0.0024(8)
C8 0.0116(10) 0.0122(11) 0.0119(10) 0.0005(8) 0.0030(8) -0.0014(9)
C9 0.0111(10) 0.0133(11) 0.0147(11) 0.0000(9) 0.0011(9) -0.0022(9)
C10 0.0144(11) 0.0125(10) 0.0156(11) -0.0041(9) 0.0036(9) -0.0002(9)
C11 0.0128(10) 0.0163(11) 0.0119(11) -0.0024(9) 0.0038(9) -0.0001(9)
C12 0.0238(12) 0.0160(11) 0.0175(12) 0.0067(9) 0.0061(10) 0.0030(10)

loop_
_atom_type_symbol
_atom_type_description
_atom_type_scat_dispersion_real
_atom_type_scat_dispersion_imag
_atom_type_scat_source
C C 0.0181 0.0091 'International Tables Vol C Tables 4.2.6.8 and 6.1.1.4'
H H 0.0000 0.0000 'International Tables Vol C Tables 4.2.6.8 and 6.1.1.4'
N N 0.0311 0.0180 'International Tables Vol C Tables 4.2.6.8 and 6.1.1.4'
O O 0.0492 0.0322 'International Tables Vol C Tables 4.2.6.8 and 6.1.1.4'
Cu Cu -1.9646 0.5888 'International Tables Vol C Tables 4.2.6.8 and 6.1.1.4'
Br Br -0.6763 1.2805 'International Tables Vol C Tables 4.2.6.8 and 6.1.1.4'

loop_
_geom_angle_atom_site_label_1
_geom_angle_atom_site_label_2
_geom_angle_atom_site_label_3
_geom_angle
C4 Cu1 N3 80.96(8)
C4 Cu1 Br2 152.11(7)
N3 Cu1 Br2 95.16(5)
C4 Cu1 Br1 100.40(7)
N3 Cu1 Br1 143.03(6)
Br2 Cu1 Br1 99.075(14)
C9 O1 C12 118.70(18)
C4 N1 C5 110.72(19)
C4 N1 C3 125.46(19)
C5 N1 C3 123.79(18)
C4 N2 C6 111.48(18)
C4 N2 C7 119.68(18)
C6 N2 C7 128.80(19)
C7 N3 C11 117.00(19)
C7 N3 Cu1 114.54(14)
C11 N3 Cu1 128.11(16)
C2 C1 H1A 120.0
C2 C1 H1B 120.0
H1A C1 H1B 120.0
C1 C2 C3 122.7(2)
C1 C2 H2 118.7
C3 C2 H2 118.7
N1 C3 C2 113.36(19)
N1 C3 H3A 108.9
C2 C3 H3A 108.9
N1 C3 H3B 108.9
C2 C3 H3B 108.9
H3A C3 H3B 107.7
N1 C4 N2 104.75(18)
N1 C4 Cu1 142.84(17)
N2 C4 Cu1 112.34(15)
C6 C5 N1 107.76(19)
C6 C5 H5 126.1
N1 C5 H5 126.1
C5 C6 N2 105.3(2)
C5 C6 H6 127.4
N2 C6 H6 127.4
N3 C7 C8 124.9(2)
N3 C7 N2 112.22(19)
C8 C7 N2 122.85(19)
C7 C8 C9 116.7(2)
C7 C8 H8 121.7
C9 C8 H8 121.7
O1 C9 C8 124.5(2)
O1 C9 C10 116.1(2)
C8 C9 C10 119.4(2)
C11 C10 C9 118.8(2)
C11 C10 H10 120.6
C9 C10 H10 120.6
N3 C11 C10 123.2(2)
N3 C11 H11 118.4
C10 C11 H11 118.4
O1 C12 H12A 109.5
O1 C12 H12B 109.5
H12A C12 H12B 109.5
O1 C12 H12C 109.5
H12A C12 H12C 109.5
H12B C12 H12C 109.5

loop_
_geom_bond_atom_site_label_1
_geom_bond_atom_site_label_2
_geom_bond_distance
Br1 Cu1 2.3769(4)
Br2 Cu1 2.3747(3)
Cu1 C4 1.966(2)
Cu1 N3 2.0366(19)
O1 C9 1.336(3)
O1 C12 1.446(3)
N1 C4 1.340(3)
N1 C5 1.394(3)
N1 C3 1.480(3)
N2 C4 1.364(3)
N2 C6 1.394(3)
N2 C7 1.412(3)
N3 C7 1.348(3)
N3 C11 1.349(3)
C1 C2 1.317(4)
C1 H1A 0.9500
C1 H1B 0.9500
C2 C3 1.499(3)
C2 H2 0.9500
C3 H3A 0.9900
C3 H3B 0.9900
C5 C6 1.349(3)
C5 H5 0.9500
C6 H6 0.9500
C7 C8 1.377(3)
C8 C9 1.401(3)
C8 H8 0.9500
C9 C10 1.404(3)
C10 C11 1.366(3)
C10 H10 0.9500
C11 H11 0.9500
C12 H12A 0.9800
C12 H12B 0.9800
C12 H12C 0.9800

loop_
_geom_torsion_atom_site_label_1
_geom_torsion_atom_site_label_2
_geom_torsion_atom_site_label_3
_geom_torsion_atom_site_label_4
_geom_torsion
C4 Cu1 N3 C7 -4.56(16)
Br2 Cu1 N3 C7 -156.72(15)
Br1 Cu1 N3 C7 90.75(17)
C4 Cu1 N3 C11 -177.4(2)
Br2 Cu1 N3 C11 30.43(19)
Br1 Cu1 N3 C11 -82.1(2)
C4 N1 C3 C2 69.4(3)
C5 N1 C3 C2 -112.7(2)
C1 C2 C3 N1 -129.4(2)
C5 N1 C4 N2 -0.1(2)
C3 N1 C4 N2 178.02(19)
C5 N1 C4 Cu1 -176.7(2)
C3 N1 C4 Cu1 1.4(4)
C6 N2 C4 N1 0.0(2)
C7 N2 C4 N1 -177.96(18)
C6 N2 C4 Cu1 177.73(15)
C7 N2 C4 Cu1 -0.2(2)
N3 Cu1 C4 N1 178.9(3)
Br2 Cu1 C4 N1 -97.2(3)
Br1 Cu1 C4 N1 36.4(3)
N3 Cu1 C4 N2 2.45(15)
Br2 Cu1 C4 N2 86.4(2)
Br1 Cu1 C4 N2 -140.05(14)
C4 N1 C5 C6 0.2(3)
C3 N1 C5 C6 -177.9(2)
N1 C5 C6 N2 -0.2(3)
C4 N2 C6 C5 0.2(3)
C7 N2 C6 C5 177.8(2)
C11 N3 C7 C8 0.2(3)
Cu1 N3 C7 C8 -173.46(17)
C11 N3 C7 N2 179.21(18)
Cu1 N3 C7 N2 5.5(2)
C4 N2 C7 N3 -3.6(3)
C6 N2 C7 N3 178.9(2)
C4 N2 C7 C8 175.4(2)
C6 N2 C7 C8 -2.1(4)
N3 C7 C8 C9 1.4(3)
N2 C7 C8 C9 -177.5(2)
C12 O1 C9 C8 6.7(3)
C12 O1 C9 C10 -175.0(2)
C7 C8 C9 O1 176.4(2)
C7 C8 C9 C10 -1.9(3)
O1 C9 C10 C11 -177.6(2)
C8 C9 C10 C11 0.8(3)
C7 N3 C11 C10 -1.4(3)
Cu1 N3 C11 C10 171.32(17)
C9 C10 C11 N3 0.9(4)
